data_7150490
loop_
_publ_author_name
'Bensemann, Igor'
'Gdaniec, Maria'
'\/Lakomecka, Karina'
'Milewska, Maria J.'
'Po\/lo\'nski, Tadeusz'

_publ_section_title
;
 Creation of hydrogen bonded 1D networks by co-crystallization of
 N,N'-bis(2-pyridyl)aryldiamines with dicarboxylic acidsSupramolecular
 structures formed by 2-aminopyridine derivatives. Part II.5
;
_journal_issue 8
_journal_name_full 'Organic &amp;  Biomolecular Chemistry'
_journal_page_first 1425
_journal_paper_doi 10.1039/b211675h
_journal_volume 1
_journal_year 2003
_chemical_formula_moiety 'C16 H14 N4, C3H4O4'
_chemical_formula_sum 'C19 H18 N4 O4'
_chemical_formula_weight 366.37
_chemical_melting_point 198.5(5)
_chemical_name_systematic
; 
N,N'-bis(2-pyridyl)-1,4-diaminobenzene malonic acid co-crystal
;
_space_group_IT_number 15
_symmetry_cell_setting monoclinic
_symmetry_space_group_name_Hall '-C 2yc'
_symmetry_space_group_name_H-M 'C 1 2/c 1'
_atom_sites_solution_hydrogens mixed
_atom_sites_solution_primary direct
_atom_sites_solution_secondary difmap
_audit_creation_method SHELXL-97
_cell_angle_alpha 90.00
_cell_angle_beta 93.121(11)
_cell_angle_gamma 90.00
_cell_formula_units_Z 4
_cell_length_a 17.290(2)
_cell_length_b 4.0427(5)
_cell_length_c 24.720(3)
_cell_measurement_reflns_used 27
_cell_measurement_temperature 296(2)
_cell_measurement_theta_max 25
_cell_measurement_theta_min 8
_cell_volume 1725.3(4)
_computing_cell_refinement 'Kuma KM-4 software (Kuma Diffraction, 1991)'
_computing_data_collection 'Kuma KM-4 sofware (Kuma Diffraction, 1991)'
_computing_data_reduction 'Kuma KM-4 software (Kuma Diffraction, 1991)'
_computing_publication_material 'SHELXL-97 (Sheldrick, 1997)'
_computing_structure_refinement 'SHELXL-97 (Sheldrick, 1997)'
_computing_structure_solution 'SHELXS-97 (Sheldrick, 1997)'
_diffrn_ambient_temperature 296(2)
_diffrn_measured_fraction_theta_full 0.927
_diffrn_measured_fraction_theta_max 0.927
_diffrn_measurement_device 'KM-4 four-circle diffractometer'
_diffrn_measurement_method '\w/2\q scan'
_diffrn_radiation_monochromator graphite
_diffrn_radiation_source 'fine-focus sealed tube'
_diffrn_radiation_type CuK\a
_diffrn_radiation_wavelength 1.54178
_diffrn_reflns_av_R_equivalents 0.0284
_diffrn_reflns_av_sigmaI/netI 0.0343
_diffrn_reflns_limit_h_max 20
_diffrn_reflns_limit_h_min -18
_diffrn_reflns_limit_k_max 4
_diffrn_reflns_limit_k_min 0
_diffrn_reflns_limit_l_max 29
_diffrn_reflns_limit_l_min 0
_diffrn_reflns_number 2040
_diffrn_reflns_theta_full 64.97
_diffrn_reflns_theta_max 64.97
_diffrn_reflns_theta_min 3.58
_diffrn_standards_decay_% <1.5
_diffrn_standards_interval_count 100
_diffrn_standards_number 3
_exptl_absorpt_coefficient_mu 0.841
_exptl_absorpt_correction_type none
_exptl_crystal_colour colorless
_exptl_crystal_density_diffrn 1.410
_exptl_crystal_density_method 'not measured'
_exptl_crystal_description needle
_exptl_crystal_F_000 768
_exptl_crystal_size_max 0.35
_exptl_crystal_size_mid 0.11
_exptl_crystal_size_min 0.06
_refine_diff_density_max 0.169
_refine_diff_density_min -0.141
_refine_diff_density_rms 0.044
_refine_ls_extinction_coef 0.0051(3)
_refine_ls_extinction_expression Fc^*^=kFc[1+0.001xFc^2^\l^3^/sin(2\q)]^-1/4^
_refine_ls_extinction_method SHELXL
_refine_ls_goodness_of_fit_ref 1.021
_refine_ls_hydrogen_treatment mixed
_refine_ls_matrix_type full
_refine_ls_number_parameters 136
_refine_ls_number_reflns 1374
_refine_ls_number_restraints 0
_refine_ls_restrained_S_all 1.021
_refine_ls_R_factor_all 0.0657
_refine_ls_R_factor_gt 0.0345
_refine_ls_shift/su_max 0.000
_refine_ls_shift/su_mean 0.000
_refine_ls_structure_factor_coef Fsqd
_refine_ls_weighting_details 'calc w=1/[\s^2^(Fo^2^)+(0.0485P)^2^+0.8756P] where P=(Fo^2^+2Fc^2^)/3'
_refine_ls_weighting_scheme calc
_refine_ls_wR_factor_gt 0.0871
_refine_ls_wR_factor_ref 0.0986
_reflns_number_gt 987
_reflns_number_total 1374
_reflns_threshold_expression >2sigma(I)
_cod_data_source_file b211675h.txt
_cod_data_source_block 2mal
_cod_depositor_comments
;
The following automatic conversions were performed:

'_chemical_melting_point' value '198-199' was changed to '198.5(5)' -
the average value was taken and precision was estimated.

Automatic conversion script
Id: cif_fix_values 1569 2011-02-09 13:29:24Z adriana 

The following automatic conversions were performed:

'_atom_sites_solution_hydrogens' value 'difmap and geom' was changed
to 'mixed'.

Automatic conversion script
Id: cif_fix_values 6452 2018-10-05 10:23:21Z andrius 
;
_cod_original_sg_symbol_H-M C2/c
_cod_database_code 7150490

loop_
_symmetry_equiv_pos_as_xyz
'x, y, z'
'-x, y, -z+1/2'
'x+1/2, y+1/2, z'
'-x+1/2, y+1/2, -z+1/2'
'-x, -y, -z'
'x, -y, z-1/2'
'-x+1/2, -y+1/2, -z'
'x+1/2, -y+1/2, z-1/2'

loop_
_atom_site_label
_atom_site_type_symbol
_atom_site_fract_x
_atom_site_fract_y
_atom_site_fract_z
_atom_site_U_iso_or_equiv
_atom_site_adp_type
_atom_site_occupancy
_atom_site_symmetry_multiplicity
_atom_site_calc_flag
_atom_site_refinement_flags
_atom_site_disorder_assembly
_atom_site_disorder_group
N1 N 0.69105(9) 0.2358(5) 0.65532(6) 0.0430(5) Uani 1 1 d . . .
H1N H 0.6538(17) 0.375(8) 0.6835(12) 0.104(10) Uiso 1 1 d . . .
C2 C 0.66350(10) 0.1159(5) 0.60696(7) 0.0386(5) Uani 1 1 d . . .
C3 C 0.71266(11) -0.0657(6) 0.57507(8) 0.0465(5) Uani 1 1 d . . .
H3 H 0.6935 -0.1594 0.5413 0.064(7) Uiso 1 1 d R . .
C4 C 0.78782(12) -0.1184(6) 0.59354(9) 0.0542(6) Uani 1 1 d . . .
H4 H 0.8191 -0.2441 0.5700 0.062(7) Uiso 1 1 d R . .
C5 C 0.81508(12) 0.0074(7) 0.64317(10) 0.0584(7) Uani 1 1 d . . .
H5 H 0.8674 -0.0259 0.6572 0.073(7) Uiso 1 1 d R . .
C6 C 0.76508(11) 0.1792(6) 0.67268(9) 0.0524(6) Uani 1 1 d . . .
H6 H 0.7781 0.2796 0.7072 0.062(7) Uiso 1 1 d R . .
N7 N 0.58814(8) 0.1822(5) 0.59411(6) 0.0458(5) Uani 1 1 d . . .
H7 H 0.5598 0.2748 0.6228 0.061(7) Uiso 1 1 d R . .
C8 C 0.54527(10) 0.0841(5) 0.54616(7) 0.0377(5) Uani 1 1 d . . .
C9 C 0.47462(10) -0.0695(5) 0.55073(7) 0.0406(5) Uani 1 1 d . . .
H9 H 0.4584 -0.1185 0.5864 0.049(6) Uiso 1 1 d R . .
C10 C 0.57036(10) 0.1539(5) 0.49513(7) 0.0414(5) Uani 1 1 d . . .
H10 H 0.6183 0.2689 0.4913 0.051(6) Uiso 1 1 d R . .
C1A C 0.54187(11) 0.6301(5) 0.71090(7) 0.0408(5) Uani 1 1 d . . .
C2A C 0.5000 0.8433(8) 0.7500 0.0463(7) Uani 1 2 d S . .
O2A O 0.50602(8) 0.5051(4) 0.67170(6) 0.0562(5) Uani 1 1 d . . .
O1A O 0.61439(8) 0.5904(5) 0.72114(6) 0.0614(5) Uani 1 1 d . . .
H2A H 0.4614 0.9671 0.7292 0.061(7) Uiso 1 1 d R . .

loop_
_atom_site_aniso_label
_atom_site_aniso_U_11
_atom_site_aniso_U_22
_atom_site_aniso_U_33
_atom_site_aniso_U_23
_atom_site_aniso_U_13
_atom_site_aniso_U_12
N1 0.0343(8) 0.0600(11) 0.0340(9) 0.0015(8) -0.0031(6) -0.0017(8)
C2 0.0314(9) 0.0509(13) 0.0331(10) 0.0051(9) -0.0012(8) -0.0031(9)
C3 0.0382(11) 0.0581(14) 0.0434(11) -0.0004(11) 0.0019(9) 0.0054(10)
C4 0.0412(11) 0.0645(15) 0.0571(14) 0.0071(12) 0.0069(10) 0.0091(11)
C5 0.0334(11) 0.0768(17) 0.0641(15) 0.0118(13) -0.0063(10) 0.0028(11)
C6 0.0379(11) 0.0714(16) 0.0466(13) 0.0062(12) -0.0091(9) -0.0045(11)
N7 0.0310(8) 0.0729(13) 0.0328(9) -0.0113(9) -0.0039(6) 0.0060(8)
C8 0.0295(9) 0.0489(12) 0.0345(10) -0.0047(9) -0.0020(7) 0.0068(8)
C9 0.0354(10) 0.0566(13) 0.0298(10) 0.0034(9) 0.0029(8) 0.0046(9)
C10 0.0299(10) 0.0543(13) 0.0401(11) 0.0008(10) 0.0018(8) -0.0033(9)
C1A 0.0414(11) 0.0496(12) 0.0313(10) 0.0058(9) 0.0007(8) -0.0070(9)
C2A 0.0537(17) 0.0435(17) 0.0420(16) 0.000 0.0040(13) 0.000
O2A 0.0395(8) 0.0856(12) 0.0432(8) -0.0143(8) -0.0010(6) 0.0025(8)
O1A 0.0404(8) 0.0912(13) 0.0517(9) -0.0172(9) -0.0070(6) 0.0015(8)

loop_
_atom_type_symbol
_atom_type_description
_atom_type_scat_dispersion_real
_atom_type_scat_dispersion_imag
_atom_type_scat_source
C C 0.0181 0.0091 'International Tables Vol C Tables 4.2.6.8 and 6.1.1.4'
H H 0.0000 0.0000 'International Tables Vol C Tables 4.2.6.8 and 6.1.1.4'
N N 0.0311 0.0180 'International Tables Vol C Tables 4.2.6.8 and 6.1.1.4'
O O 0.0492 0.0322 'International Tables Vol C Tables 4.2.6.8 and 6.1.1.4'

loop_
_geom_angle_atom_site_label_1
_geom_angle_atom_site_label_2
_geom_angle_atom_site_label_3
_geom_angle
_geom_angle_site_symmetry_1
_geom_angle_site_symmetry_3
_geom_angle_publ_flag
C6 N1 C2 120.23(19) . . ?
C6 N1 H1N 117.0(14) . . ?
C2 N1 H1N 122.7(14) . . ?
N7 C2 N1 115.18(17) . . ?
N7 C2 C3 125.43(17) . . ?
N1 C2 C3 119.39(17) . . ?
C4 C3 C2 119.2(2) . . ?
C4 C3 H3 120.3 . . ?
C2 C3 H3 120.4 . . ?
C3 C4 C5 120.5(2) . . ?
C3 C4 H4 115.8 . . ?
C5 C4 H4 123.6 . . ?
C6 C5 C4 117.97(19) . . ?
C6 C5 H5 119.6 . . ?
C4 C5 H5 122.4 . . ?
N1 C6 C5 122.6(2) . . ?
N1 C6 H6 112.6 . . ?
C5 C6 H6 124.7 . . ?
C2 N7 C8 126.42(17) . . ?
C2 N7 H7 115.4 . . ?
C8 N7 H7 117.5 . . ?
C9 C8 C10 119.24(17) . . ?
C9 C8 N7 118.78(17) . . ?
C10 C8 N7 121.89(17) . . ?
C8 C9 C10 120.32(18) . 5_656 ?
C8 C9 H9 118.1 . . ?
C10 C9 H9 121.5 5_656 . ?
C9 C10 C8 120.44(18) 5_656 . ?
C9 C10 H10 119.3 5_656 . ?
C8 C10 H10 120.2 . . ?
O2A C1A O1A 123.53(19) . . ?
O2A C1A C2A 120.02(15) . . ?
O1A C1A C2A 116.45(15) . . ?
C1A C2A C1A 110.3(2) 2_656 . ?
C1A C2A H2A 107.3 2_656 . ?
C1A C2A H2A 107.3 . . ?
C1A O1A H1N 115.7(11) . . ?

loop_
_geom_bond_atom_site_label_1
_geom_bond_atom_site_label_2
_geom_bond_distance
_geom_bond_site_symmetry_2
_geom_bond_publ_flag
N1 C6 1.347(2) . ?
N1 C2 1.352(2) . ?
N1 H1N 1.12(3) . ?
C2 N7 1.351(2) . ?
C2 C3 1.398(3) . ?
C3 C4 1.370(3) . ?
C3 H3 0.9599 . ?
C4 C5 1.387(3) . ?
C4 H4 0.9599 . ?
C5 C6 1.353(3) . ?
C5 H5 0.9596 . ?
C6 H6 0.9598 . ?
N7 C8 1.420(2) . ?
N7 H7 0.9599 . ?
C8 C9 1.381(3) . ?
C8 C10 1.385(3) . ?
C9 C10 1.382(2) 5_656 ?
C9 H9 0.9599 . ?
C10 C9 1.382(2) 5_656 ?
C10 H10 0.9599 . ?
C1A O2A 1.230(2) . ?
C1A O1A 1.276(2) . ?
C1A C2A 1.509(3) . ?
C2A C1A 1.509(3) 2_656 ?
C2A H2A 0.9606 . ?
O1A H1N 1.47(3) . ?
